data_4084443
loop_
_publ_author_name
'Athukorala Arachchige, Kasun S.'
'Diamond, Louise M.'
'Knight, Fergus R.'
'Lechner, Marie-Luise'
'Slawin, Alexandra M. Z.'
'Woollins, J. Derek'

_publ_section_title
;
 Synthetic, Structural, and Spectroscopic Studies of Sterically Crowded
 Tin--Chalcogen Acenaphthenes
;
_journal_issue 21
_journal_name_full Organometallics
_journal_page_first 6089
_journal_paper_doi 10.1021/om500755w
_journal_volume 33
_journal_year 2014
_chemical_formula_moiety 'C48 H36 S2 Sn'
_chemical_formula_sum 'C48 H36 S2 Sn'
_chemical_formula_weight 795.62
_space_group_IT_number 14
_symmetry_cell_setting monoclinic
_symmetry_Int_Tables_number 14
_symmetry_space_group_name_Hall '-P 2ybc'
_symmetry_space_group_name_H-M 'P 1 21/c 1'
_atom_sites_solution_hydrogens geom
_atom_sites_solution_primary direct
_atom_sites_solution_secondary difmap
_cell_angle_alpha 90.0000
_cell_angle_beta 102.376(4)
_cell_angle_gamma 90.0000
_cell_formula_units_Z 4
_cell_length_a 12.407(5)
_cell_length_b 12.099(4)
_cell_length_c 24.697(9)
_cell_measurement_reflns_used 9031
_cell_measurement_temperature 125
_cell_measurement_theta_max 32.58
_cell_measurement_theta_min 1.68
_cell_volume 3621(2)
_computing_cell_refinement 'CrystalClear-SM Expert 2.0 r6'
_computing_data_collection 'CrystalClear-SM Expert 2.0 r6 (Rigaku, 2010)'
_computing_data_reduction 'CrystalClear-SM Expert 2.0 r6'
_computing_molecular_graphics 'CrystalStructure 4.0'
_computing_publication_material 'CrystalStructure 4.0 (Rigaku, 2010)'
_computing_structure_refinement 'SHELXL97 (Sheldrick, 2008)'
_computing_structure_solution 'SHELXS97 (Sheldrick, 2008)'
_diffrn_ambient_temperature 125
_diffrn_detector_area_resol_mean 13.653
_diffrn_measured_fraction_theta_full 0.999
_diffrn_measured_fraction_theta_max 0.999
_diffrn_measurement_device_type 'Rigaku SCX mini'
_diffrn_measurement_method \w
_diffrn_radiation_type 'Mo K\a'
_diffrn_radiation_wavelength 0.71075
_diffrn_reflns_av_R_equivalents 0.0537
_diffrn_reflns_limit_h_max 14
_diffrn_reflns_limit_h_min -14
_diffrn_reflns_limit_k_max 14
_diffrn_reflns_limit_k_min -14
_diffrn_reflns_limit_l_max 29
_diffrn_reflns_limit_l_min -29
_diffrn_reflns_number 30652
_diffrn_reflns_theta_full 25.00
_diffrn_reflns_theta_max 25.00
_diffrn_standards_number 0
_exptl_absorpt_coefficient_mu 0.856
_exptl_absorpt_correction_T_max 0.950
_exptl_absorpt_correction_T_min 0.815
_exptl_absorpt_correction_type multi-scan
_exptl_absorpt_process_details 'REQAB (Rigaku, 1998)'
_exptl_crystal_colour colorless
_exptl_crystal_density_diffrn 1.459
_exptl_crystal_density_method 'not measured'
_exptl_crystal_description platelet
_exptl_crystal_F_000 1624.00
_exptl_crystal_size_max 0.300
_exptl_crystal_size_mid 0.150
_exptl_crystal_size_min 0.060
_refine_diff_density_max 0.540
_refine_diff_density_min -0.580
_refine_ls_extinction_method none
_refine_ls_goodness_of_fit_ref 1.112
_refine_ls_hydrogen_treatment constr
_refine_ls_number_parameters 460
_refine_ls_number_reflns 6379
_refine_ls_number_restraints 0
_refine_ls_R_factor_gt 0.0333
_refine_ls_shift/su_max 0.001
_refine_ls_structure_factor_coef Fsqd
_refine_ls_weighting_details 'w = 1/[\s^2^(Fo^2^)+(0.0286P)^2^+1.7678P] where P=(Fo^2^+2Fc^2^)/3'
_refine_ls_weighting_scheme calc
_refine_ls_wR_factor_ref 0.0775
_reflns_number_gt 5345
_reflns_number_total 6379
_reflns_threshold_expression F^2^>2.0\s(F^2^)
_cod_data_source_file om500755w_si_002.cif
_cod_data_source_block 11
_cod_depositor_comments 'Adding full bibliography for 4084433--4084444.cif.'
_cod_original_cell_volume 3621(3)
_cod_database_code 4084443

loop_
_symmetry_equiv_pos_site_id
_symmetry_equiv_pos_as_xyz
1 +X,+Y,+Z
2 -X,1/2+Y,1/2-Z
3 -X,-Y,-Z
4 +X,1/2-Y,1/2+Z

loop_
_atom_site_label
_atom_site_type_symbol
_atom_site_fract_x
_atom_site_fract_y
_atom_site_fract_z
_atom_site_U_iso_or_equiv
_atom_site_adp_type
_atom_site_occupancy
_atom_site_symmetry_multiplicity
_atom_site_calc_flag
_atom_site_refinement_flags
Sn1 Sn 0.207584(17) 0.813220(17) 0.058628(8) 0.02070(8) Uani 1.0 4 d .
S1 S 0.20805(7) 0.79419(7) 0.19119(3) 0.02568(18) Uani 1.0 4 d .
S2 S 0.43876(7) 0.92993(6) 0.05239(3) 0.02549(18) Uani 1.0 4 d .
C1 C 0.3345(3) 0.6969(3) 0.09695(13) 0.0218(7) Uani 1.0 4 d .
C2 C 0.3897(3) 0.6442(3) 0.06082(13) 0.0271(8) Uani 1.0 4 d .
C3 C 0.4854(3) 0.5778(3) 0.07739(14) 0.0295(8) Uani 1.0 4 d .
C4 C 0.5301(3) 0.5672(3) 0.13245(14) 0.0276(8) Uani 1.0 4 d .
C5 C 0.4769(3) 0.6201(3) 0.17046(13) 0.0232(7) Uani 1.0 4 d .
C6 C 0.5370(3) 0.6077(3) 0.22556(14) 0.0286(8) Uani 1.0 4 d .
C7 C 0.5002(3) 0.6579(3) 0.26778(14) 0.0317(8) Uani 1.0 4 d .
C8 C 0.3994(3) 0.7156(3) 0.25450(14) 0.0301(8) Uani 1.0 4 d .
C9 C 0.3385(3) 0.7267(3) 0.20088(13) 0.0250(7) Uani 1.0 4 d .
C10 C 0.3787(3) 0.6829(3) 0.15553(12) 0.0213(7) Uani 1.0 4 d .
C11 C 0.6347(3) 0.5121(3) 0.16351(14) 0.0352(9) Uani 1.0 4 d .
C12 C 0.6380(3) 0.5364(3) 0.22585(14) 0.0352(9) Uani 1.0 4 d .
C13 C 0.2037(3) 0.9831(3) 0.08647(12) 0.0227(7) Uani 1.0 4 d .
C14 C 0.1073(3) 1.0128(3) 0.10311(13) 0.0272(8) Uani 1.0 4 d .
C15 C 0.0805(3) 1.1218(3) 0.11643(14) 0.0304(8) Uani 1.0 4 d .
C16 C 0.1542(3) 1.2042(3) 0.11317(14) 0.0288(8) Uani 1.0 4 d .
C17 C 0.2556(3) 1.1770(3) 0.09870(12) 0.0237(7) Uani 1.0 4 d .
C18 C 0.3228(3) 1.2710(3) 0.09831(13) 0.0282(8) Uani 1.0 4 d .
C19 C 0.4229(3) 1.2591(3) 0.08398(14) 0.0308(8) Uani 1.0 4 d .
C20 C 0.4549(3) 1.1527(3) 0.07036(13) 0.0283(8) Uani 1.0 4 d .
C21 C 0.3892(3) 1.0604(3) 0.07054(12) 0.0227(7) Uani 1.0 4 d .
C22 C 0.2834(3) 1.0683(3) 0.08468(12) 0.0218(7) Uani 1.0 4 d .
C23 C 0.1489(3) 1.3287(3) 0.11972(17) 0.0416(10) Uani 1.0 4 d .
C24 C 0.2635(3) 1.3715(3) 0.11420(16) 0.0400(9) Uani 1.0 4 d .
C25 C 0.0491(3) 0.7379(3) 0.05741(12) 0.0243(7) Uani 1.0 4 d .
C26 C -0.0515(3) 0.7906(3) 0.03454(13) 0.0310(8) Uani 1.0 4 d .
C27 C -0.1518(3) 0.7380(4) 0.03288(14) 0.0363(9) Uani 1.0 4 d .
C28 C -0.1545(3) 0.6310(4) 0.05244(15) 0.0415(10) Uani 1.0 4 d .
C29 C -0.0565(3) 0.5777(3) 0.07462(15) 0.0400(9) Uani 1.0 4 d .
C30 C 0.0436(3) 0.6304(3) 0.07659(14) 0.0315(8) Uani 1.0 4 d .
C31 C 0.2067(3) 0.8107(3) -0.02902(12) 0.0226(7) Uani 1.0 4 d .
C32 C 0.1771(3) 0.7117(3) -0.05774(13) 0.0281(8) Uani 1.0 4 d .
C33 C 0.1742(3) 0.7029(3) -0.11415(14) 0.0340(9) Uani 1.0 4 d .
C34 C 0.1997(3) 0.7932(4) -0.14286(14) 0.0368(9) Uani 1.0 4 d .
C35 C 0.2271(3) 0.8927(3) -0.11574(14) 0.0357(9) Uani 1.0 4 d .
C36 C 0.2305(3) 0.9012(3) -0.05932(13) 0.0291(8) Uani 1.0 4 d .
C37 C 0.1207(3) 0.6888(3) 0.20908(12) 0.0245(7) Uani 1.0 4 d .
C38 C 0.0144(3) 0.7213(3) 0.21105(15) 0.0368(9) Uani 1.0 4 d .
C39 C -0.0573(3) 0.6467(4) 0.22678(18) 0.0471(11) Uani 1.0 4 d .
C40 C -0.0263(3) 0.5382(4) 0.23926(16) 0.0427(10) Uani 1.0 4 d .
C41 C 0.0771(3) 0.5066(3) 0.23616(15) 0.0372(9) Uani 1.0 4 d .
C42 C 0.1512(3) 0.5804(3) 0.22065(14) 0.0317(8) Uani 1.0 4 d .
C43 C 0.5367(3) 0.8950(3) 0.11298(13) 0.0253(7) Uani 1.0 4 d .
C44 C 0.6291(3) 0.8357(3) 0.10647(15) 0.0326(8) Uani 1.0 4 d .
C45 C 0.7074(3) 0.8036(3) 0.15297(17) 0.0406(10) Uani 1.0 4 d .
C46 C 0.6934(3) 0.8293(3) 0.20533(16) 0.0410(10) Uani 1.0 4 d .
C47 C 0.6012(3) 0.8885(3) 0.21210(15) 0.0367(9) Uani 1.0 4 d .
C48 C 0.5227(3) 0.9204(3) 0.16589(14) 0.0306(8) Uani 1.0 4 d .
H2 H 0.3611 0.6532 0.0222 0.0325 Uiso 1.0 4 calc R
H3 H 0.5176 0.5416 0.0506 0.0354 Uiso 1.0 4 calc R
H7 H 0.5414 0.6540 0.3049 0.0380 Uiso 1.0 4 calc R
H8 H 0.3719 0.7485 0.2838 0.0362 Uiso 1.0 4 calc R
H11A H 0.7002 0.5436 0.1523 0.0422 Uiso 1.0 4 calc R
H11B H 0.6324 0.4315 0.1564 0.0422 Uiso 1.0 4 calc R
H12A H 0.6343 0.4669 0.2465 0.0423 Uiso 1.0 4 calc R
H12B H 0.7064 0.5763 0.2431 0.0423 Uiso 1.0 4 calc R
H14 H 0.0559 0.9558 0.1057 0.0327 Uiso 1.0 4 calc R
H15 H 0.0131 1.1373 0.1273 0.0365 Uiso 1.0 4 calc R
H19 H 0.4696 1.3211 0.0832 0.0369 Uiso 1.0 4 calc R
H20 H 0.5245 1.1441 0.0607 0.0340 Uiso 1.0 4 calc R
H23A H 0.1343 1.3481 0.1564 0.0499 Uiso 1.0 4 calc R
H23B H 0.0900 1.3608 0.0905 0.0499 Uiso 1.0 4 calc R
H24A H 0.2559 1.4292 0.0852 0.0480 Uiso 1.0 4 calc R
H24B H 0.3041 1.4029 0.1497 0.0480 Uiso 1.0 4 calc R
H26 H -0.0508 0.8632 0.0200 0.0372 Uiso 1.0 4 calc R
H27 H -0.2188 0.7758 0.0182 0.0436 Uiso 1.0 4 calc R
H28 H -0.2230 0.5947 0.0506 0.0498 Uiso 1.0 4 calc R
H29 H -0.0577 0.5047 0.0886 0.0480 Uiso 1.0 4 calc R
H30 H 0.1102 0.5920 0.0915 0.0378 Uiso 1.0 4 calc R
H32 H 0.1587 0.6492 -0.0382 0.0337 Uiso 1.0 4 calc R
H33 H 0.1546 0.6348 -0.1328 0.0408 Uiso 1.0 4 calc R
H34 H 0.1986 0.7873 -0.1813 0.0441 Uiso 1.0 4 calc R
H35 H 0.2435 0.9552 -0.1358 0.0428 Uiso 1.0 4 calc R
H36 H 0.2494 0.9699 -0.0411 0.0349 Uiso 1.0 4 calc R
H38 H -0.0091 0.7949 0.2016 0.0441 Uiso 1.0 4 calc R
H39 H -0.1293 0.6702 0.2291 0.0565 Uiso 1.0 4 calc R
H40 H -0.0763 0.4870 0.2497 0.0513 Uiso 1.0 4 calc R
H41 H 0.0996 0.4324 0.2448 0.0446 Uiso 1.0 4 calc R
H42 H 0.2227 0.5560 0.2180 0.0381 Uiso 1.0 4 calc R
H44 H 0.6388 0.8173 0.0704 0.0391 Uiso 1.0 4 calc R
H45 H 0.7709 0.7637 0.1486 0.0487 Uiso 1.0 4 calc R
H46 H 0.7469 0.8066 0.2369 0.0492 Uiso 1.0 4 calc R
H47 H 0.5920 0.9071 0.2482 0.0441 Uiso 1.0 4 calc R
H48 H 0.4590 0.9599 0.1704 0.0367 Uiso 1.0 4 calc R

loop_
_atom_site_aniso_label
_atom_site_aniso_U_11
_atom_site_aniso_U_22
_atom_site_aniso_U_33
_atom_site_aniso_U_12
_atom_site_aniso_U_13
_atom_site_aniso_U_23
Sn1 0.02403(12) 0.01900(12) 0.01893(12) 0.00113(9) 0.00430(9) 0.00044(9)
S1 0.0272(5) 0.0266(5) 0.0239(5) 0.0029(4) 0.0071(4) 0.0009(4)
S2 0.0290(5) 0.0229(4) 0.0258(5) 0.0018(4) 0.0084(4) -0.0013(4)
C1 0.0227(16) 0.0173(16) 0.0247(17) -0.0034(13) 0.0033(13) 0.0008(13)
C2 0.0317(18) 0.0246(17) 0.0248(18) 0.0011(15) 0.0056(15) -0.0025(14)
C3 0.0318(19) 0.0248(18) 0.0332(19) 0.0036(15) 0.0101(16) -0.0069(15)
C4 0.0268(18) 0.0212(17) 0.0346(19) 0.0007(15) 0.0058(15) 0.0014(15)
C5 0.0204(16) 0.0211(16) 0.0279(18) -0.0019(14) 0.0047(14) 0.0043(14)
C6 0.0260(18) 0.0278(18) 0.0313(19) -0.0018(15) 0.0045(15) 0.0053(15)
C7 0.0305(19) 0.037(2) 0.0246(18) -0.0023(16) 0.0001(15) 0.0060(15)
C8 0.0309(19) 0.034(2) 0.0249(18) -0.0015(16) 0.0056(15) -0.0000(15)
C9 0.0270(17) 0.0239(17) 0.0243(17) -0.0017(14) 0.0056(14) 0.0037(14)
C10 0.0236(16) 0.0169(15) 0.0230(17) -0.0011(14) 0.0040(13) 0.0008(13)
C11 0.0271(19) 0.033(2) 0.045(3) 0.0059(16) 0.0079(17) 0.0028(17)
C12 0.0295(19) 0.035(2) 0.039(2) 0.0049(16) 0.0039(16) 0.0074(17)
C13 0.0258(17) 0.0201(16) 0.0218(17) 0.0017(14) 0.0043(14) 0.0018(13)
C14 0.0298(18) 0.0269(18) 0.0262(18) -0.0016(15) 0.0086(15) -0.0006(15)
C15 0.0310(19) 0.0300(19) 0.033(2) 0.0060(16) 0.0133(16) -0.0015(16)
C16 0.0326(19) 0.0252(18) 0.0282(18) 0.0063(15) 0.0052(15) -0.0030(15)
C17 0.0278(17) 0.0213(16) 0.0199(16) 0.0011(14) 0.0006(14) 0.0006(13)
C18 0.035(2) 0.0199(17) 0.0267(18) 0.0001(15) -0.0005(15) -0.0033(14)
C19 0.036(2) 0.0208(17) 0.0325(19) -0.0077(15) 0.0013(16) -0.0015(15)
C20 0.0280(18) 0.0272(18) 0.0286(18) -0.0022(15) 0.0033(15) 0.0031(15)
C21 0.0288(17) 0.0192(16) 0.0200(16) 0.0032(14) 0.0050(14) 0.0000(13)
C22 0.0261(17) 0.0209(16) 0.0171(16) 0.0013(14) 0.0017(13) 0.0012(13)
C23 0.047(3) 0.025(2) 0.054(3) 0.0064(18) 0.015(2) -0.0078(18)
C24 0.045(3) 0.0245(19) 0.049(3) 0.0017(17) 0.0072(19) -0.0062(17)
C25 0.0297(18) 0.0234(17) 0.0194(16) -0.0018(15) 0.0042(14) -0.0021(14)
C26 0.0316(19) 0.036(2) 0.0246(18) -0.0005(16) 0.0040(15) 0.0040(15)
C27 0.0253(19) 0.054(3) 0.0289(19) 0.0017(18) 0.0043(15) 0.0001(18)
C28 0.034(2) 0.053(3) 0.037(3) -0.0148(19) 0.0047(17) -0.0059(19)
C29 0.043(3) 0.031(2) 0.045(3) -0.0126(18) 0.0060(18) 0.0020(18)
C30 0.0332(19) 0.0263(18) 0.033(2) -0.0021(16) 0.0034(16) -0.0016(15)
C31 0.0193(16) 0.0264(17) 0.0209(16) 0.0017(14) 0.0015(13) -0.0006(14)
C32 0.0311(18) 0.0282(18) 0.0242(17) 0.0021(15) 0.0045(15) 0.0017(14)
C33 0.0335(19) 0.042(3) 0.0268(19) 0.0034(17) 0.0062(16) -0.0092(16)
C34 0.032(2) 0.058(3) 0.0212(18) -0.0008(18) 0.0078(15) -0.0008(17)
C35 0.0297(19) 0.047(3) 0.0289(19) -0.0076(18) 0.0042(16) 0.0129(17)
C36 0.0287(18) 0.0301(19) 0.0266(18) -0.0041(15) 0.0016(15) 0.0049(15)
C37 0.0256(17) 0.0299(18) 0.0175(16) 0.0004(15) 0.0035(13) -0.0007(14)
C38 0.0291(19) 0.033(2) 0.049(3) 0.0097(16) 0.0090(17) 0.0080(17)
C39 0.0245(19) 0.052(3) 0.069(3) 0.0081(18) 0.0176(19) 0.015(3)
C40 0.034(2) 0.043(3) 0.053(3) -0.0027(18) 0.0121(19) 0.0108(19)
C41 0.038(2) 0.031(2) 0.044(3) 0.0054(17) 0.0109(18) 0.0081(17)
C42 0.0270(18) 0.035(2) 0.036(2) 0.0033(16) 0.0116(16) 0.0009(16)
C43 0.0226(17) 0.0210(17) 0.0325(19) -0.0038(14) 0.0066(15) -0.0029(14)
C44 0.0259(18) 0.031(2) 0.043(3) -0.0023(15) 0.0124(16) -0.0007(16)
C45 0.0236(18) 0.033(2) 0.062(3) 0.0038(17) 0.0023(18) -0.0055(19)
C46 0.037(2) 0.035(3) 0.042(3) 0.0043(18) -0.0097(18) 0.0007(18)
C47 0.041(3) 0.031(2) 0.032(2) 0.0008(17) -0.0039(17) -0.0051(16)
C48 0.0288(18) 0.0284(19) 0.0336(19) 0.0017(15) 0.0048(16) -0.0041(15)

loop_
_atom_type_symbol
_atom_type_description
_atom_type_scat_dispersion_real
_atom_type_scat_dispersion_imag
_atom_type_scat_source
C C 0.0033 0.0016
;
International Tables for Crystallography
(1992, Vol. C, Tables 4.2.6.8 and 6.1.1.4)
;
H H 0.0000 0.0000
;
International Tables for Crystallography
(1992, Vol. C, Table 6.1.1.4)
;
Sn Sn -0.6537 1.4246
;
International Tables for Crystallography
(1992, Vol. C, Tables 4.2.6.8 and 6.1.1.4)
;
S S 0.1246 0.1234
;
International Tables for Crystallography
(1992, Vol. C, Tables 4.2.6.8 and 6.1.1.4)
;

loop_
_geom_angle_atom_site_label_1
_geom_angle_atom_site_label_2
_geom_angle_atom_site_label_3
_geom_angle
_geom_angle_publ_flag
C1 Sn1 C13 122.59(11) yes
C1 Sn1 C25 107.76(12) yes
C1 Sn1 C31 105.95(12) yes
C13 Sn1 C25 108.79(12) yes
C13 Sn1 C31 109.55(12) yes
C25 Sn1 C31 99.82(11) yes
C9 S1 C37 102.76(16) yes
C21 S2 C43 102.15(14) yes
Sn1 C1 C2 115.4(3) yes
Sn1 C1 C10 126.7(3) yes
C2 C1 C10 117.1(3) yes
C1 C2 C3 124.8(3) yes
C2 C3 C4 118.6(4) yes
C3 C4 C5 118.2(3) yes
C3 C4 C11 132.1(4) yes
C5 C4 C11 109.6(3) yes
C4 C5 C6 111.5(3) yes
C4 C5 C10 124.7(3) yes
C6 C5 C10 123.7(3) yes
C5 C6 C7 119.6(3) yes
C5 C6 C12 109.2(3) yes
C7 C6 C12 131.2(3) yes
C6 C7 C8 117.9(3) yes
C7 C8 C9 123.1(4) yes
S1 C9 C8 117.8(3) yes
S1 C9 C10 121.8(3) yes
C8 C9 C10 120.4(3) yes
C1 C10 C5 116.4(3) yes
C1 C10 C9 128.6(3) yes
C5 C10 C9 115.0(3) yes
C4 C11 C12 104.8(3) yes
C6 C12 C11 104.8(3) yes
Sn1 C13 C14 114.6(3) yes
Sn1 C13 C22 127.4(3) yes
C14 C13 C22 117.7(3) yes
C13 C14 C15 124.6(3) yes
C14 C15 C16 118.2(4) yes
C15 C16 C17 119.1(3) yes
C15 C16 C23 132.3(4) yes
C17 C16 C23 108.5(3) yes
C16 C17 C18 111.8(3) yes
C16 C17 C22 123.5(3) yes
C18 C17 C22 124.7(3) yes
C17 C18 C19 119.1(3) yes
C17 C18 C24 108.9(3) yes
C19 C18 C24 132.0(3) yes
C18 C19 C20 118.4(3) yes
C19 C20 C21 122.7(4) yes
S2 C21 C20 118.6(3) yes
S2 C21 C22 120.2(3) yes
C20 C21 C22 121.2(3) yes
C13 C22 C17 116.8(3) yes
C13 C22 C21 129.3(3) yes
C17 C22 C21 113.9(3) yes
C16 C23 C24 105.2(3) yes
C18 C24 C23 105.1(3) yes
Sn1 C25 C26 122.7(3) yes
Sn1 C25 C30 120.0(3) yes
C26 C25 C30 117.2(3) yes
C25 C26 C27 121.0(4) yes
C26 C27 C28 120.4(4) yes
C27 C28 C29 119.3(4) yes
C28 C29 C30 120.3(4) yes
C25 C30 C29 121.8(3) yes
Sn1 C31 C32 117.6(3) yes
Sn1 C31 C36 124.8(3) yes
C32 C31 C36 117.6(3) yes
C31 C32 C33 121.4(3) yes
C32 C33 C34 119.8(4) yes
C33 C34 C35 120.1(4) yes
C34 C35 C36 120.1(4) yes
C31 C36 C35 121.1(3) yes
S1 C37 C38 115.9(3) yes
S1 C37 C42 125.1(3) yes
C38 C37 C42 118.9(4) yes
C37 C38 C39 119.9(4) yes
C38 C39 C40 121.2(4) yes
C39 C40 C41 118.4(4) yes
C40 C41 C42 121.5(4) yes
C37 C42 C41 120.0(4) yes
S2 C43 C44 117.4(3) yes
S2 C43 C48 122.8(3) yes
C44 C43 C48 119.7(3) yes
C43 C44 C45 119.7(4) yes
C44 C45 C46 120.4(4) yes
C45 C46 C47 120.2(4) yes
C46 C47 C48 119.7(4) yes
C43 C48 C47 120.3(4) yes
C1 C2 H2 117.588 no
C3 C2 H2 117.587 no
C2 C3 H3 120.708 no
C4 C3 H3 120.706 no
C6 C7 H7 121.053 no
C8 C7 H7 121.067 no
C7 C8 H8 118.446 no
C9 C8 H8 118.444 no
C4 C11 H11A 110.780 no
C4 C11 H11B 110.784 no
C12 C11 H11A 110.783 no
C12 C11 H11B 110.792 no
H11A C11 H11B 108.856 no
C6 C12 H12A 110.795 no
C6 C12 H12B 110.785 no
C11 C12 H12A 110.794 no
C11 C12 H12B 110.796 no
H12A C12 H12B 108.861 no
C13 C14 H14 117.710 no
C15 C14 H14 117.712 no
C14 C15 H15 120.905 no
C16 C15 H15 120.903 no
C18 C19 H19 120.817 no
C20 C19 H19 120.801 no
C19 C20 H20 118.632 no
C21 C20 H20 118.628 no
C16 C23 H23A 110.698 no
C16 C23 H23B 110.714 no
C24 C23 H23A 110.698 no
C24 C23 H23B 110.712 no
H23A C23 H23B 108.812 no
C18 C24 H24A 110.713 no
C18 C24 H24B 110.718 no
C23 C24 H24A 110.718 no
C23 C24 H24B 110.735 no
H24A C24 H24B 108.818 no
C25 C26 H26 119.479 no
C27 C26 H26 119.473 no
C26 C27 H27 119.808 no
C28 C27 H27 119.818 no
C27 C28 H28 120.324 no
C29 C28 H28 120.328 no
C28 C29 H29 119.868 no
C30 C29 H29 119.868 no
C25 C30 H30 119.121 no
C29 C30 H30 119.104 no
C31 C32 H32 119.308 no
C33 C32 H32 119.318 no
C32 C33 H33 120.122 no
C34 C33 H33 120.108 no
C33 C34 H34 119.967 no
C35 C34 H34 119.977 no
C34 C35 H35 119.925 no
C36 C35 H35 119.942 no
C31 C36 H36 119.471 no
C35 C36 H36 119.468 no
C37 C38 H38 120.039 no
C39 C38 H38 120.029 no
C38 C39 H39 119.396 no
C40 C39 H39 119.406 no
C39 C40 H40 120.791 no
C41 C40 H40 120.797 no
C40 C41 H41 119.248 no
C42 C41 H41 119.240 no
C37 C42 H42 120.016 no
C41 C42 H42 120.032 no
C43 C44 H44 120.136 no
C45 C44 H44 120.123 no
C44 C45 H45 119.825 no
C46 C45 H45 119.813 no
C45 C46 H46 119.923 no
C47 C46 H46 119.918 no
C46 C47 H47 120.147 no
C48 C47 H47 120.153 no
C43 C48 H48 119.836 no
C47 C48 H48 119.829 no

loop_
_geom_bond_atom_site_label_1
_geom_bond_atom_site_label_2
_geom_bond_distance
_geom_bond_publ_flag
Sn1 C1 2.172(3) yes
Sn1 C13 2.172(3) yes
Sn1 C25 2.162(4) yes
Sn1 C31 2.162(4) yes
S1 C9 1.782(4) yes
S1 C37 1.789(4) yes
S2 C21 1.785(4) yes
S2 C43 1.765(3) yes
C1 C2 1.390(5) yes
C1 C10 1.443(5) yes
C2 C3 1.420(5) yes
C3 C4 1.360(5) yes
C4 C5 1.412(5) yes
C4 C11 1.513(5) yes
C5 C6 1.412(5) yes
C5 C10 1.416(4) yes
C6 C7 1.367(6) yes
C6 C12 1.520(5) yes
C7 C8 1.409(5) yes
C8 C9 1.383(5) yes
C9 C10 1.422(5) yes
C11 C12 1.559(5) yes
C13 C14 1.392(5) yes
C13 C22 1.435(5) yes
C14 C15 1.417(5) yes
C15 C16 1.366(5) yes
C16 C17 1.418(5) yes
C16 C23 1.518(5) yes
C17 C18 1.412(5) yes
C17 C22 1.421(5) yes
C18 C19 1.370(6) yes
C18 C24 1.516(5) yes
C19 C20 1.409(5) yes
C20 C21 1.384(5) yes
C21 C22 1.432(5) yes
C23 C24 1.545(6) yes
C25 C26 1.408(5) yes
C25 C30 1.390(5) yes
C26 C27 1.390(5) yes
C27 C28 1.385(6) yes
C28 C29 1.381(5) yes
C29 C30 1.388(6) yes
C31 C32 1.401(5) yes
C31 C36 1.393(5) yes
C32 C33 1.390(5) yes
C33 C34 1.376(6) yes
C34 C35 1.384(6) yes
C35 C36 1.389(5) yes
C37 C38 1.387(5) yes
C37 C42 1.378(5) yes
C38 C39 1.381(6) yes
C39 C40 1.384(6) yes
C40 C41 1.358(6) yes
C41 C42 1.392(6) yes
C43 C44 1.391(5) yes
C43 C48 1.389(5) yes
C44 C45 1.391(5) yes
C45 C46 1.377(6) yes
C46 C47 1.390(6) yes
C47 C48 1.387(5) yes
C2 H2 0.950 no
C3 H3 0.950 no
C7 H7 0.950 no
C8 H8 0.950 no
C11 H11A 0.990 no
C11 H11B 0.990 no
C12 H12A 0.990 no
C12 H12B 0.990 no
C14 H14 0.950 no
C15 H15 0.950 no
C19 H19 0.950 no
C20 H20 0.950 no
C23 H23A 0.990 no
C23 H23B 0.990 no
C24 H24A 0.990 no
C24 H24B 0.990 no
C26 H26 0.950 no
C27 H27 0.950 no
C28 H28 0.950 no
C29 H29 0.950 no
C30 H30 0.950 no
C32 H32 0.950 no
C33 H33 0.950 no
C34 H34 0.950 no
C35 H35 0.950 no
C36 H36 0.950 no
C38 H38 0.950 no
C39 H39 0.950 no
C40 H40 0.950 no
C41 H41 0.950 no
C42 H42 0.950 no
C44 H44 0.950 no
C45 H45 0.950 no
C46 H46 0.950 no
C47 H47 0.950 no
C48 H48 0.950 no

loop_
_geom_contact_atom_site_label_1
_geom_contact_atom_site_label_2
_geom_contact_distance
_geom_contact_publ_flag
_geom_contact_site_symmetry_2
Sn1 S1 3.2807(14) no .
Sn1 S2 3.2300(13) no .
S1 C1 3.291(4) no .
S1 C13 3.444(4) no .
S1 C14 3.482(4) no .
S1 C25 3.532(3) no .
S2 C1 3.383(4) no .
S2 C2 3.525(4) no .
S2 C13 3.268(4) no .
S2 C31 3.454(3) no .
S2 C36 3.369(3) no .
C1 C4 2.865(5) no .
C1 C43 3.430(5) no .
C2 C5 2.708(5) no .
C2 C31 3.461(5) no .
C2 C32 3.589(5) no .
C3 C6 3.595(5) no .
C3 C10 2.862(5) no .
C3 C44 3.590(5) no .
C4 C44 3.580(5) no .
C4 C45 3.578(5) no .
C5 C8 2.725(5) no .
C6 C9 2.805(5) no .
C6 C46 3.409(5) no .
C6 C47 3.522(5) no .
C7 C10 2.874(5) no .
C7 C47 3.462(6) no .
C8 C37 3.414(5) no .
C8 C42 3.428(5) no .
C8 C47 3.587(6) no .
C9 C42 3.043(5) no .
C9 C48 3.509(5) no .
C10 C43 3.523(5) no .
C10 C48 3.364(5) no .
C13 C16 2.853(5) no .
C14 C17 2.726(5) no .
C14 C25 3.537(5) no .
C14 C26 3.542(5) no .
C15 C22 2.867(5) no .
C17 C20 2.727(5) no .
C18 C21 2.809(5) no .
C19 C22 2.887(5) no .
C20 C43 3.378(5) no .
C21 C48 3.079(5) no .
C25 C28 2.816(5) no .
C25 C32 3.556(5) no .
C26 C29 2.765(6) no .
C27 C30 2.760(5) no .
C30 C37 3.283(5) no .
C30 C38 3.590(6) no .
C30 C42 3.574(5) no .
C31 C34 2.802(5) no .
C32 C35 2.759(5) no .
C33 C36 2.770(5) no .
C37 C40 2.790(6) no .
C38 C41 2.745(6) no .
C39 C42 2.744(6) no .
C43 C46 2.777(5) no .
C44 C47 2.778(6) no .
C45 C48 2.769(5) no .
C7 C47 3.567(5) no 2_645
C7 C48 3.349(5) no 2_645
C16 C26 3.598(5) no 3_575
C17 C27 3.388(5) no 3_575
C18 C27 3.473(5) no 3_575
C26 C16 3.598(5) no 3_575
C27 C17 3.388(5) no 3_575
C27 C18 3.473(5) no 3_575
C34 C37 3.584(5) no 4_564
C37 C34 3.584(5) no 4_565
C47 C7 3.567(5) no 2_655
C48 C7 3.349(5) no 2_655
Sn1 H2 2.9869 no .
Sn1 H14 2.9678 no .
Sn1 H26 3.2005 no .
Sn1 H30 3.1142 no .
Sn1 H32 3.0675 no .
Sn1 H36 3.2363 no .
S1 H8 2.7697 no .
S1 H14 3.1835 no .
S1 H30 3.4988 no .
S1 H38 2.7602 no .
S1 H42 2.9541 no .
S2 H2 3.5192 no .
S2 H20 2.7915 no .
S2 H36 2.9595 no .
S2 H44 2.7818 no .
S2 H48 2.8951 no .
C1 H3 3.3340 no .
C1 H30 3.0350 no .
C2 H32 3.3457 no .
C3 H11A 2.9295 no .
C3 H11B 2.9563 no .
C3 H44 3.4910 no .
C4 H2 3.2323 no .
C4 H12A 3.0852 no .
C4 H12B 3.1145 no .
C5 H3 3.2498 no .
C5 H7 3.2697 no .
C5 H11A 3.0442 no .
C5 H11B 3.0559 no .
C5 H12A 3.0341 no .
C5 H12B 3.0684 no .
C6 H8 3.2292 no .
C6 H11A 3.0904 no .
C6 H11B 3.1198 no .
C6 H46 3.5122 no .
C7 H12A 2.9589 no .
C7 H12B 2.9257 no .
C7 H47 3.2948 no .
C8 H42 2.9153 no .
C8 H47 3.3558 no .
C9 H7 3.3071 no .
C9 H42 2.6017 no .
C9 H48 3.3534 no .
C10 H2 3.2731 no .
C10 H8 3.2834 no .
C10 H30 3.5427 no .
C10 H42 3.1252 no .
C10 H48 3.4932 no .
C11 H3 2.8773 no .
C11 H45 3.5393 no .
C12 H7 2.8766 no .
C12 H46 3.5256 no .
C13 H15 3.3333 no .
C13 H26 3.5431 no .
C13 H36 3.3219 no .
C13 H48 3.4055 no .
C14 H26 3.1001 no .
C15 H23A 2.9389 no .
C15 H23B 2.9697 no .
C16 H14 3.2332 no .
C16 H24A 3.1390 no .
C16 H24B 3.0558 no .
C17 H15 3.2695 no .
C17 H19 3.2667 no .
C17 H23A 3.0828 no .
C17 H23B 3.0053 no .
C17 H24A 3.0697 no .
C17 H24B 3.0166 no .
C18 H20 3.2382 no .
C18 H23A 3.1361 no .
C18 H23B 3.0528 no .
C19 H24A 2.9244 no .
C19 H24B 2.9767 no .
C20 H48 3.3916 no .
C21 H19 3.3029 no .
C21 H36 3.1240 no .
C21 H48 2.7203 no .
C22 H14 3.2738 no .
C22 H20 3.3010 no .
C22 H36 3.2683 no .
C22 H48 2.9958 no .
C23 H15 2.8942 no .
C24 H19 2.8871 no .
C25 H14 2.8884 no .
C25 H27 3.2893 no .
C25 H29 3.2782 no .
C25 H32 3.1558 no .
C26 H14 2.8036 no .
C26 H28 3.2661 no .
C26 H30 3.2497 no .
C27 H29 3.2466 no .
C28 H26 3.2600 no .
C28 H30 3.2523 no .
C29 H27 3.2458 no .
C30 H26 3.2491 no .
C30 H28 3.2609 no .
C30 H32 3.4453 no .
C31 H2 2.8042 no .
C31 H33 3.2876 no .
C31 H35 3.2762 no .
C32 H2 2.7708 no .
C32 H34 3.2515 no .
C32 H36 3.2519 no .
C33 H35 3.2470 no .
C34 H32 3.2456 no .
C34 H36 3.2559 no .
C35 H33 3.2493 no .
C36 H32 3.2499 no .
C36 H34 3.2597 no .
C37 H8 3.3423 no .
C37 H30 3.1088 no .
C37 H39 3.2509 no .
C37 H41 3.2508 no .
C38 H40 3.2672 no .
C38 H42 3.2437 no .
C39 H41 3.2154 no .
C40 H38 3.2629 no .
C40 H42 3.2500 no .
C41 H39 3.2122 no .
C42 H8 3.4978 no .
C42 H30 3.1248 no .
C42 H38 3.2424 no .
C42 H40 3.2597 no .
C43 H20 3.2700 no .
C43 H45 3.2632 no .
C43 H47 3.2655 no .
C44 H46 3.2588 no .
C44 H48 3.2611 no .
C45 H11A 3.1472 no .
C45 H12B 3.5395 no .
C45 H47 3.2549 no .
C46 H12B 3.1944 no .
C46 H44 3.2578 no .
C46 H48 3.2589 no .
C47 H45 3.2548 no .
C48 H44 3.2626 no .
C48 H46 3.2590 no .
H2 H3 2.3452 no .
H2 H32 2.6326 no .
H3 H11A 3.0003 no .
H3 H11B 3.0057 no .
H7 H8 2.3523 no .
H7 H12A 3.0399 no .
H7 H12B 2.9575 no .
H7 H47 3.4799 no .
H8 H42 3.1935 no .
H8 H47 3.5970 no .
H11A H12A 2.7869 no .
H11A H12B 2.2624 no .
H11A H45 2.8113 no .
H11B H12A 2.2624 no .
H11B H12B 2.7667 no .
H12B H45 3.4682 no .
H12B H46 2.8410 no .
H14 H15 2.3467 no .
H14 H26 2.5080 no .
H14 H38 3.2962 no .
H15 H23A 2.9707 no .
H15 H23B 3.0701 no .
H19 H20 2.3508 no .
H19 H24A 2.9657 no .
H19 H24B 3.0556 no .
H23A H24A 2.7329 no .
H23A H24B 2.2481 no .
H23B H24A 2.2479 no .
H23B H24B 2.7914 no .
H26 H27 2.3297 no .
H27 H28 2.3368 no .
H28 H29 2.3342 no .
H29 H30 2.3233 no .
H30 H32 3.4536 no .
H30 H42 3.1687 no .
H32 H33 2.3318 no .
H33 H34 2.3271 no .
H34 H35 2.3321 no .
H35 H36 2.3303 no .
H38 H39 2.3227 no .
H39 H40 2.3368 no .
H40 H41 2.3081 no .
H41 H42 2.3320 no .
H44 H45 2.3407 no .
H45 H46 2.3231 no .
H46 H47 2.3409 no .
H47 H48 2.3367 no .
S1 H12A 3.0444 no 2_655
S1 H34 3.3250 no 4_565
S1 H40 3.3567 no 2_555
S2 H20 3.0577 no 3_675
C1 H24A 3.3774 no 1_545
C2 H24A 3.2110 no 1_545
C3 H3 3.4680 no 3_665
C3 H19 3.1172 no 1_545
C3 H24A 3.4079 no 1_545
C4 H19 3.2424 no 1_545
C4 H24B 3.5363 no 1_545
C5 H24B 3.3610 no 1_545
C5 H47 3.4857 no 2_645
C6 H47 3.0530 no 2_645
C6 H48 3.1214 no 2_645
C7 H47 3.2376 no 2_645
C7 H48 2.8268 no 2_645
C8 H11B 3.4918 no 2_655
C8 H12A 3.0678 no 2_655
C8 H34 3.2264 no 4_565
C9 H12A 3.1715 no 2_655
C10 H24B 3.5066 no 1_545
C11 H8 3.4520 no 2_645
C11 H19 3.4241 no 1_545
C11 H33 3.3791 no 3_665
C11 H39 3.5814 no 1_655
C12 H8 3.4912 no 2_645
C12 H39 3.2966 no 1_655
C12 H40 3.5174 no 1_655
C12 H47 3.4330 no 2_645
C12 H48 3.1916 no 2_645
C13 H26 3.4396 no 3_575
C14 H26 3.3278 no 3_575
C15 H26 3.3150 no 3_575
C16 H26 3.3642 no 3_575
C16 H27 3.5147 no 3_575
C17 H7 3.0858 no 2_655
C17 H26 3.4771 no 3_575
C17 H27 2.8831 no 3_575
C18 H7 2.9725 no 2_655
C18 H27 2.9460 no 3_575
C19 H7 2.9710 no 2_655
C19 H11B 3.5085 no 1_565
C19 H27 3.1971 no 3_575
C20 H7 3.0714 no 2_655
C20 H27 3.3715 no 3_575
C20 H44 3.4406 no 3_675
C21 H7 3.2175 no 2_655
C21 H27 3.3497 no 3_575
C22 H7 3.2703 no 2_655
C22 H26 3.5357 no 3_575
C22 H27 3.1290 no 3_575
C23 H29 3.2938 no 1_565
C23 H30 3.2749 no 1_565
C23 H41 3.5067 no 1_565
C23 H46 3.5096 no 2_655
C24 H30 3.2546 no 1_565
C24 H42 3.5169 no 1_565
C24 H47 3.5121 no 2_655
C26 H23B 3.5340 no 3_575
C27 H23B 3.5080 no 3_575
C27 H24A 3.5566 no 3_575
C27 H44 3.0927 no 1_455
C27 H45 3.2176 no 1_455
C28 H11A 3.5147 no 1_455
C28 H24A 3.4400 no 3_575
C28 H32 3.4076 no 3_565
C28 H44 3.5134 no 1_455
C28 H45 3.1637 no 1_455
C29 H23B 3.1681 no 1_545
C29 H32 3.0759 no 3_565
C29 H33 3.3026 no 3_565
C30 H23B 3.3171 no 1_545
C30 H24A 3.5596 no 1_545
C31 H15 3.2997 no 3_575
C32 H15 3.1822 no 3_575
C32 H23B 3.3552 no 3_575
C32 H29 3.0235 no 3_565
C33 H11A 3.5828 no 3_665
C33 H11B 3.2503 no 3_665
C33 H15 2.9867 no 3_575
C33 H23B 3.5351 no 3_575
C33 H29 3.0306 no 3_565
C34 H8 3.1241 no 4_564
C34 H11B 3.4841 no 3_665
C34 H15 2.8744 no 3_575
C35 H15 2.9543 no 3_575
C35 H20 3.1226 no 3_675
C36 H15 3.1616 no 3_575
C36 H20 3.0958 no 3_675
C37 H34 2.6873 no 4_565
C38 H34 3.1136 no 4_565
C38 H40 3.3977 no 2_555
C38 H41 3.2204 no 2_555
C38 H45 3.1253 no 1_455
C39 H11A 3.4082 no 1_455
C39 H12B 3.1595 no 1_455
C39 H15 3.5284 no 2_545
C39 H34 3.5752 no 4_565
C39 H41 3.5884 no 2_555
C39 H45 2.9170 no 1_455
C39 H46 3.1562 no 1_455
C40 H12B 3.3686 no 1_455
C40 H15 3.4770 no 2_545
C40 H33 3.4682 no 3_565
C40 H38 3.2733 no 2_545
C41 H23A 2.9417 no 1_545
C41 H34 3.3657 no 4_565
C41 H35 3.4178 no 4_565
C41 H38 3.1924 no 2_545
C41 H46 3.2312 no 2_645
C42 H23A 3.2111 no 1_545
C42 H24B 3.5637 no 1_545
C42 H34 2.8567 no 4_565
C42 H35 3.5117 no 4_565
C43 H35 3.2219 no 3_675
C44 H27 3.2547 no 1_655
C44 H35 2.9877 no 3_675
C44 H36 3.3846 no 3_675
C45 H35 3.0293 no 3_675
C45 H38 3.4659 no 1_655
C45 H39 2.9338 no 1_655
C45 H41 3.4566 no 2_655
C46 H35 3.3067 no 3_675
C46 H39 2.8870 no 1_655
C46 H41 2.8832 no 2_655
C46 H42 3.3678 no 2_655
C47 H12A 3.4288 no 2_655
C47 H24B 3.3663 no 2_645
C47 H35 3.5205 no 3_675
C47 H42 3.1999 no 2_655
C48 H7 3.0630 no 2_655
C48 H12A 3.2545 no 2_655
C48 H35 3.4862 no 3_675
H2 H3 3.4942 no 3_665
H2 H24A 3.5135 no 1_545
H3 C3 3.4680 no 3_665
H3 H2 3.4942 no 3_665
H3 H3 2.6419 no 3_665
H3 H19 2.8857 no 1_545
H3 H28 3.2813 no 1_655
H7 C17 3.0858 no 2_645
H7 C18 2.9725 no 2_645
H7 C19 2.9710 no 2_645
H7 C20 3.0714 no 2_645
H7 C21 3.2175 no 2_645
H7 C22 3.2703 no 2_645
H7 C48 3.0630 no 2_645
H7 H19 3.4502 no 2_645
H7 H20 3.5876 no 2_645
H7 H47 3.5287 no 2_645
H7 H48 2.4259 no 2_645
H8 C11 3.4520 no 2_655
H8 C12 3.4912 no 2_655
H8 C34 3.1241 no 4_565
H8 H11B 2.6688 no 2_655
H8 H12A 2.7425 no 2_655
H8 H19 3.5583 no 2_645
H8 H34 2.5194 no 4_565
H11A C28 3.5147 no 1_655
H11A C33 3.5828 no 3_665
H11A C39 3.4082 no 1_655
H11A H28 2.9352 no 1_655
H11A H33 2.9163 no 3_665
H11A H39 2.9496 no 1_655
H11A H40 3.3299 no 1_655
H11B C8 3.4918 no 2_645
H11B C19 3.5085 no 1_545
H11B C33 3.2503 no 3_665
H11B C34 3.4841 no 3_665
H11B H8 2.6688 no 2_645
H11B H19 2.7502 no 1_545
H11B H33 2.9371 no 3_665
H11B H34 3.3508 no 3_665
H12A S1 3.0444 no 2_645
H12A C8 3.0678 no 2_645
H12A C9 3.1715 no 2_645
H12A C47 3.4288 no 2_645
H12A C48 3.2545 no 2_645
H12A H8 2.7425 no 2_645
H12A H40 3.5833 no 1_655
H12A H47 2.9289 no 2_645
H12A H48 2.5628 no 2_645
H12B C39 3.1595 no 1_655
H12B C40 3.3686 no 1_655
H12B H39 2.4225 no 1_655
H12B H40 2.8757 no 1_655
H12B H48 3.5549 no 2_645
H14 H40 3.5443 no 2_555
H15 C31 3.2997 no 3_575
H15 C32 3.1822 no 3_575
H15 C33 2.9867 no 3_575
H15 C34 2.8744 no 3_575
H15 C35 2.9543 no 3_575
H15 C36 3.1616 no 3_575
H15 C39 3.5284 no 2_555
H15 C40 3.4770 no 2_555
H15 H33 3.4745 no 3_575
H15 H34 3.3186 no 3_575
H15 H35 3.4234 no 3_575
H15 H39 3.5530 no 2_555
H15 H40 3.4808 no 2_555
H19 C3 3.1172 no 1_565
H19 C4 3.2424 no 1_565
H19 C11 3.4241 no 1_565
H19 H3 2.8857 no 1_565
H19 H7 3.4502 no 2_655
H19 H8 3.5583 no 2_655
H19 H11B 2.7502 no 1_565
H20 S2 3.0577 no 3_675
H20 C35 3.1226 no 3_675
H20 C36 3.0958 no 3_675
H20 H7 3.5876 no 2_655
H20 H35 3.2982 no 3_675
H20 H36 3.2535 no 3_675
H20 H44 3.4627 no 3_675
H23A C41 2.9417 no 1_565
H23A C42 3.2111 no 1_565
H23A H29 3.2184 no 1_565
H23A H30 3.3418 no 1_565
H23A H33 3.5118 no 3_575
H23A H39 3.5651 no 2_555
H23A H41 2.5275 no 1_565
H23A H42 3.0209 no 1_565
H23A H46 2.7747 no 2_655
H23B C26 3.5340 no 3_575
H23B C27 3.5080 no 3_575
H23B C29 3.1681 no 1_565
H23B C30 3.3171 no 1_565
H23B C32 3.3552 no 3_575
H23B C33 3.5351 no 3_575
H23B H29 2.5199 no 1_565
H23B H30 2.8082 no 1_565
H23B H32 3.0814 no 3_575
H23B H33 3.4148 no 3_575
H24A C1 3.3774 no 1_565
H24A C2 3.2110 no 1_565
H24A C3 3.4079 no 1_565
H24A C27 3.5566 no 3_575
H24A C28 3.4400 no 3_575
H24A C30 3.5596 no 1_565
H24A H2 3.5135 no 1_565
H24A H27 3.5189 no 3_575
H24A H28 3.3034 no 3_575
H24A H30 2.7009 no 1_565
H24B C4 3.5363 no 1_565
H24B C5 3.3610 no 1_565
H24B C10 3.5066 no 1_565
H24B C42 3.5637 no 1_565
H24B C47 3.3663 no 2_655
H24B H30 3.4080 no 1_565
H24B H42 2.8329 no 1_565
H24B H46 3.2180 no 2_655
H24B H47 2.5732 no 2_655
H26 C13 3.4396 no 3_575
H26 C14 3.3278 no 3_575
H26 C15 3.3150 no 3_575
H26 C16 3.3642 no 3_575
H26 C17 3.4771 no 3_575
H26 C22 3.5357 no 3_575
H26 H36 3.3119 no 3_575
H27 C16 3.5147 no 3_575
H27 C17 2.8831 no 3_575
H27 C18 2.9460 no 3_575
H27 C19 3.1971 no 3_575
H27 C20 3.3715 no 3_575
H27 C21 3.3497 no 3_575
H27 C22 3.1290 no 3_575
H27 C44 3.2547 no 1_455
H27 H24A 3.5189 no 3_575
H27 H36 3.1662 no 3_575
H27 H44 2.4513 no 1_455
H27 H45 3.2513 no 1_455
H28 H3 3.2813 no 1_455
H28 H11A 2.9352 no 1_455
H28 H24A 3.3034 no 3_575
H28 H32 3.0884 no 3_565
H28 H33 3.4372 no 3_565
H28 H44 3.2855 no 1_455
H28 H45 3.1804 no 1_455
H29 C23 3.2938 no 1_545
H29 C32 3.0235 no 3_565
H29 C33 3.0306 no 3_565
H29 H23A 3.2184 no 1_545
H29 H23B 2.5199 no 1_545
H29 H32 2.4314 no 3_565
H29 H33 2.4595 no 3_565
H30 C23 3.2749 no 1_545
H30 C24 3.2546 no 1_545
H30 H23A 3.3418 no 1_545
H30 H23B 2.8082 no 1_545
H30 H24A 2.7009 no 1_545
H30 H24B 3.4080 no 1_545
H32 C28 3.4076 no 3_565
H32 C29 3.0759 no 3_565
H32 H23B 3.0814 no 3_575
H32 H28 3.0884 no 3_565
H32 H29 2.4314 no 3_565
H33 C11 3.3791 no 3_665
H33 C29 3.3026 no 3_565
H33 C40 3.4682 no 3_565
H33 H11A 2.9163 no 3_665
H33 H11B 2.9371 no 3_665
H33 H15 3.4745 no 3_575
H33 H23A 3.5118 no 3_575
H33 H23B 3.4148 no 3_575
H33 H28 3.4372 no 3_565
H33 H29 2.4595 no 3_565
H33 H40 3.2018 no 3_565
H34 S1 3.3250 no 4_564
H34 C8 3.2264 no 4_564
H34 C37 2.6873 no 4_564
H34 C38 3.1136 no 4_564
H34 C39 3.5752 no 4_564
H34 C41 3.3657 no 4_564
H34 C42 2.8567 no 4_564
H34 H8 2.5194 no 4_564
H34 H11B 3.3508 no 3_665
H34 H15 3.3186 no 3_575
H34 H38 3.5768 no 4_564
H34 H42 3.1910 no 4_564
H35 C41 3.4178 no 4_564
H35 C42 3.5117 no 4_564
H35 C43 3.2219 no 3_675
H35 C44 2.9877 no 3_675
H35 C45 3.0293 no 3_675
H35 C46 3.3067 no 3_675
H35 C47 3.5205 no 3_675
H35 C48 3.4862 no 3_675
H35 H15 3.4234 no 3_575
H35 H20 3.2982 no 3_675
H35 H41 3.3889 no 4_564
H35 H42 3.5670 no 4_564
H35 H44 3.3616 no 3_675
H35 H45 3.4170 no 3_675
H36 C44 3.3846 no 3_675
H36 H20 3.2535 no 3_675
H36 H26 3.3119 no 3_575
H36 H27 3.1662 no 3_575
H36 H44 3.0842 no 3_675
H38 C40 3.2733 no 2_555
H38 C41 3.1924 no 2_555
H38 C45 3.4659 no 1_455
H38 H34 3.5768 no 4_565
H38 H40 2.7248 no 2_555
H38 H41 2.5338 no 2_555
H38 H45 2.7885 no 1_455
H38 H46 3.3283 no 1_455
H39 C11 3.5814 no 1_455
H39 C12 3.2966 no 1_455
H39 C45 2.9338 no 1_455
H39 C46 2.8870 no 1_455
H39 H11A 2.9496 no 1_455
H39 H12B 2.4225 no 1_455
H39 H15 3.5530 no 2_545
H39 H23A 3.5651 no 2_545
H39 H41 3.2425 no 2_555
H39 H45 2.3891 no 1_455
H39 H46 2.2903 no 1_455
H40 S1 3.3567 no 2_545
H40 C12 3.5174 no 1_455
H40 C38 3.3977 no 2_545
H40 H11A 3.3299 no 1_455
H40 H12A 3.5833 no 1_455
H40 H12B 2.8757 no 1_455
H40 H14 3.5443 no 2_545
H40 H15 3.4808 no 2_545
H40 H33 3.2018 no 3_565
H40 H38 2.7248 no 2_545
H41 C23 3.5067 no 1_545
H41 C38 3.2204 no 2_545
H41 C39 3.5884 no 2_545
H41 C45 3.4566 no 2_645
H41 C46 2.8832 no 2_645
H41 H23A 2.5275 no 1_545
H41 H35 3.3889 no 4_565
H41 H38 2.5338 no 2_545
H41 H39 3.2425 no 2_545
H41 H45 3.4459 no 2_645
H41 H46 2.4043 no 2_645
H42 C24 3.5169 no 1_545
H42 C46 3.3679 no 2_645
H42 C47 3.1999 no 2_645
H42 H23A 3.0209 no 1_545
H42 H24B 2.8329 no 1_545
H42 H34 3.1910 no 4_565
H42 H35 3.5670 no 4_565
H42 H46 3.2107 no 2_645
H42 H47 2.8991 no 2_645
H44 C20 3.4406 no 3_675
H44 C27 3.0927 no 1_655
H44 C28 3.5134 no 1_655
H44 H20 3.4627 no 3_675
H44 H27 2.4513 no 1_655
H44 H28 3.2855 no 1_655
H44 H35 3.3616 no 3_675
H44 H36 3.0842 no 3_675
H45 C27 3.2176 no 1_655
H45 C28 3.1637 no 1_655
H45 C38 3.1253 no 1_655
H45 C39 2.9170 no 1_655
H45 H27 3.2513 no 1_655
H45 H28 3.1804 no 1_655
H45 H35 3.4170 no 3_675
H45 H38 2.7885 no 1_655
H45 H39 2.3891 no 1_655
H45 H41 3.4459 no 2_655
H46 C23 3.5096 no 2_645
H46 C39 3.1562 no 1_655
H46 C41 3.2312 no 2_655
H46 H23A 2.7747 no 2_645
H46 H24B 3.2180 no 2_645
H46 H38 3.3283 no 1_655
H46 H39 2.2903 no 1_655
H46 H41 2.4043 no 2_655
H46 H42 3.2107 no 2_655
H47 C5 3.4857 no 2_655
H47 C6 3.0530 no 2_655
H47 C7 3.2376 no 2_655
H47 C12 3.4330 no 2_655
H47 C24 3.5121 no 2_645
H47 H7 3.5287 no 2_655
H47 H12A 2.9289 no 2_655
H47 H24B 2.5732 no 2_645
H47 H42 2.8991 no 2_655
H48 C6 3.1214 no 2_655
H48 C7 2.8268 no 2_655
H48 C12 3.1916 no 2_655
H48 H7 2.4259 no 2_655
H48 H12A 2.5628 no 2_655
H48 H12B 3.5549 no 2_655

loop_
_geom_torsion_atom_site_label_1
_geom_torsion_atom_site_label_2
_geom_torsion_atom_site_label_3
_geom_torsion_atom_site_label_4
_geom_torsion
_geom_torsion_publ_flag
C1 Sn1 C13 C14 -121.71(18) no
C1 Sn1 C13 C22 64.4(3) no
C13 Sn1 C1 C2 -126.62(18) no
C13 Sn1 C1 C10 42.5(3) no
C1 Sn1 C25 C26 -179.1(2) no
C1 Sn1 C25 C30 -3.2(3) no
C25 Sn1 C1 C2 106.06(19) no
C25 Sn1 C1 C10 -84.8(3) no
C1 Sn1 C31 C32 63.9(2) no
C1 Sn1 C31 C36 -117.9(2) no
C31 Sn1 C1 C2 -0.1(2) no
C31 Sn1 C1 C10 169.0(2) no
C13 Sn1 C25 C26 46.0(3) no
C13 Sn1 C25 C30 -138.11(19) no
C25 Sn1 C13 C14 5.2(2) no
C25 Sn1 C13 C22 -168.70(19) no
C13 Sn1 C31 C32 -161.98(18) no
C13 Sn1 C31 C36 16.2(3) no
C31 Sn1 C13 C14 113.33(18) no
C31 Sn1 C13 C22 -60.5(3) no
C25 Sn1 C31 C32 -47.9(2) no
C25 Sn1 C31 C36 130.3(2) no
C31 Sn1 C25 C26 -68.7(3) no
C31 Sn1 C25 C30 107.2(2) no
C9 S1 C37 C38 173.44(19) no
C9 S1 C37 C42 -6.6(3) no
C37 S1 C9 C8 -78.4(3) no
C37 S1 C9 C10 100.1(3) no
C21 S2 C43 C44 -146.6(2) no
C21 S2 C43 C48 35.9(3) no
C43 S2 C21 C20 76.3(3) no
C43 S2 C21 C22 -104.0(2) no
Sn1 C1 C2 C3 170.4(2) no
Sn1 C1 C10 C5 -166.46(17) no
Sn1 C1 C10 C9 11.5(5) no
C2 C1 C10 C5 2.5(4) no
C2 C1 C10 C9 -179.6(3) no
C10 C1 C2 C3 0.2(5) no
C1 C2 C3 C4 -2.5(5) no
C2 C3 C4 C5 1.9(5) no
C2 C3 C4 C11 -174.2(3) no
C3 C4 C5 C6 -176.0(3) no
C3 C4 C5 C10 1.0(5) no
C3 C4 C11 C12 177.2(4) no
C5 C4 C11 C12 0.9(4) no
C11 C4 C5 C6 0.8(4) no
C11 C4 C5 C10 177.8(3) no
C4 C5 C6 C7 177.1(3) no
C4 C5 C6 C12 -2.4(4) no
C4 C5 C10 C1 -3.2(5) no
C4 C5 C10 C9 178.6(3) no
C6 C5 C10 C1 173.4(3) no
C6 C5 C10 C9 -4.8(5) no
C10 C5 C6 C7 0.2(5) no
C10 C5 C6 C12 -179.3(3) no
C5 C6 C7 C8 3.4(5) no
C5 C6 C12 C11 2.8(4) no
C7 C6 C12 C11 -176.6(4) no
C12 C6 C7 C8 -177.2(3) no
C6 C7 C8 C9 -2.2(5) no
C7 C8 C9 S1 175.9(3) no
C7 C8 C9 C10 -2.7(5) no
S1 C9 C10 C1 9.4(5) no
S1 C9 C10 C5 -172.63(19) no
C8 C9 C10 C1 -172.1(3) no
C8 C9 C10 C5 5.9(5) no
C4 C11 C12 C6 -2.2(4) no
Sn1 C13 C14 C15 -172.03(19) no
Sn1 C13 C22 C17 172.01(16) no
Sn1 C13 C22 C21 -7.9(5) no
C14 C13 C22 C17 -1.7(4) no
C14 C13 C22 C21 178.4(3) no
C22 C13 C14 C15 2.5(5) no
C13 C14 C15 C16 -0.4(5) no
C14 C15 C16 C17 -2.3(5) no
C14 C15 C16 C23 174.4(3) no
C15 C16 C17 C18 -178.8(3) no
C15 C16 C17 C22 3.1(5) no
C15 C16 C23 C24 176.8(4) no
C17 C16 C23 C24 -6.3(4) no
C23 C16 C17 C18 3.8(4) no
C23 C16 C17 C22 -174.3(3) no
C16 C17 C18 C19 -178.7(3) no
C16 C17 C18 C24 0.4(4) no
C16 C17 C22 C13 -1.0(4) no
C16 C17 C22 C21 179.0(3) no
C18 C17 C22 C13 -178.9(3) no
C18 C17 C22 C21 1.1(4) no
C22 C17 C18 C19 -0.5(5) no
C22 C17 C18 C24 178.5(3) no
C17 C18 C19 C20 -0.2(5) no
C17 C18 C24 C23 -4.3(4) no
C19 C18 C24 C23 174.6(3) no
C24 C18 C19 C20 -179.1(3) no
C18 C19 C20 C21 0.4(5) no
C19 C20 C21 S2 179.9(3) no
C19 C20 C21 C22 0.2(5) no
S2 C21 C22 C13 -0.7(4) no
S2 C21 C22 C17 179.42(17) no
C20 C21 C22 C13 179.1(3) no
C20 C21 C22 C17 -0.8(4) no
C16 C23 C24 C18 6.3(4) no
Sn1 C25 C26 C27 177.88(19) no
Sn1 C25 C30 C29 -177.6(2) no
C26 C25 C30 C29 -1.5(5) no
C30 C25 C26 C27 1.9(5) no
C25 C26 C27 C28 -1.8(5) no
C26 C27 C28 C29 1.2(6) no
C27 C28 C29 C30 -0.8(6) no
C28 C29 C30 C25 1.0(6) no
Sn1 C31 C32 C33 179.86(19) no
Sn1 C31 C36 C35 -179.43(18) no
C32 C31 C36 C35 -1.2(5) no
C36 C31 C32 C33 1.5(5) no
C31 C32 C33 C34 -0.6(5) no
C32 C33 C34 C35 -0.7(5) no
C33 C34 C35 C36 1.0(5) no
C34 C35 C36 C31 -0.0(5) no
S1 C37 C38 C39 -177.3(2) no
S1 C37 C42 C41 177.56(19) no
C38 C37 C42 C41 -2.5(5) no
C42 C37 C38 C39 2.8(5) no
C37 C38 C39 C40 -1.8(6) no
C38 C39 C40 C41 0.6(6) no
C39 C40 C41 C42 -0.3(6) no
C40 C41 C42 C37 1.3(5) no
S2 C43 C44 C45 -178.4(2) no
S2 C43 C48 C47 178.5(2) no
C44 C43 C48 C47 1.0(5) no
C48 C43 C44 C45 -0.7(5) no
C43 C44 C45 C46 0.5(5) no
C44 C45 C46 C47 -0.5(6) no
C45 C46 C47 C48 0.8(5) no
C46 C47 C48 C43 -1.0(5) no
